data_4022973
loop_
_publ_author_name
'Jinhua Song'
'Yi Xiong Lei'
'Zvi Rappoport'

_publ_section_title
;
 The First Solid Enols of Anhydrides. Structure, Properties,
 and Enol/Anhydride Equilibria
;
_journal_name_full 'Journal of Organic Chemistry'
_journal_page_first 9152
_journal_page_last 9162
_journal_paper_doi 10.1021/jo071206m
_journal_volume 72
_journal_year 2007
_chemical_formula_sum 'C9 H8 O8'
_chemical_formula_weight 244.15
_chemical_name_systematic
; 
 ? 
;
_space_group_IT_number 2
_symmetry_cell_setting triclinic
_symmetry_space_group_name_Hall '-P 1'
_symmetry_space_group_name_H-M 'P -1'
_atom_sites_solution_hydrogens geom
_atom_sites_solution_primary direct
_atom_sites_solution_secondary difmap
_audit_creation_method SHELXL-97
_cell_angle_alpha 105.856(2)
_cell_angle_beta 94.312(2)
_cell_angle_gamma 114.198(2)
_cell_formula_units_Z 4
_cell_length_a 9.2019(9)
_cell_length_b 10.7344(11)
_cell_length_c 11.9302(12)
_cell_measurement_reflns_used 2908
_cell_measurement_temperature 173(2)
_cell_measurement_theta_max 26.20
_cell_measurement_theta_min 2.21
_cell_volume 1010.18(18)
_computing_cell_refinement 'Bruker SMART'
_computing_data_collection 'Bruker SMART'
_computing_data_reduction 'Bruker SAINT'
_computing_molecular_graphics 'Bruker SHELXTL'
_computing_publication_material 'Bruker SHELXTL'
_computing_structure_refinement 'SHELXL-97 (Sheldrick, 1997)'
_computing_structure_solution 'SHELXS-97 (Sheldrick, 1990)'
_diffrn_ambient_temperature 173(2)
_diffrn_measured_fraction_theta_full 0.959
_diffrn_measured_fraction_theta_max 0.959
_diffrn_measurement_device_type 'CCD area detector'
_diffrn_measurement_method 'phi and omega scans'
_diffrn_radiation_monochromator graphite
_diffrn_radiation_source 'fine-focus sealed tube'
_diffrn_radiation_type MoK\a
_diffrn_radiation_wavelength 0.71073
_diffrn_reflns_av_R_equivalents 0.0257
_diffrn_reflns_av_sigmaI/netI 0.0350
_diffrn_reflns_limit_h_max 11
_diffrn_reflns_limit_h_min -11
_diffrn_reflns_limit_k_max 14
_diffrn_reflns_limit_k_min -13
_diffrn_reflns_limit_l_max 15
_diffrn_reflns_limit_l_min -15
_diffrn_reflns_number 11722
_diffrn_reflns_theta_full 28.02
_diffrn_reflns_theta_max 28.02
_diffrn_reflns_theta_min 1.82
_exptl_absorpt_coefficient_mu 0.146
_exptl_absorpt_correction_T_max 0.9884
_exptl_absorpt_correction_T_min 0.9700
_exptl_absorpt_correction_type none
_exptl_crystal_colour colorless
_exptl_crystal_density_diffrn 1.605
_exptl_crystal_density_method 'not measured'
_exptl_crystal_description plate
_exptl_crystal_F_000 504
_exptl_crystal_size_max 0.21
_exptl_crystal_size_mid 0.20
_exptl_crystal_size_min 0.08
_refine_diff_density_max 0.306
_refine_diff_density_min -0.266
_refine_diff_density_rms 0.053
_refine_ls_extinction_method none
_refine_ls_goodness_of_fit_ref 1.030
_refine_ls_hydrogen_treatment mixed
_refine_ls_matrix_type full
_refine_ls_number_parameters 319
_refine_ls_number_reflns 4681
_refine_ls_number_restraints 0
_refine_ls_restrained_S_all 1.030
_refine_ls_R_factor_all 0.0687
_refine_ls_R_factor_gt 0.0498
_refine_ls_shift/su_max 0.029
_refine_ls_shift/su_mean 0.000
_refine_ls_structure_factor_coef Fsqd
_refine_ls_weighting_details 'calc w=1/[\s^2^(Fo^2^)+(0.0587P)^2^+0.3160P] where P=(Fo^2^+2Fc^2^)/3'
_refine_ls_weighting_scheme calc
_refine_ls_wR_factor_gt 0.1134
_refine_ls_wR_factor_ref 0.1227
_reflns_number_gt 3594
_reflns_number_total 4681
_reflns_threshold_expression >2sigma(I)
_cod_data_source_file jo071206m-File003.cif
_cod_data_source_block song29lm
_cod_depositor_comments
;
The following automatic conversions were performed:
'_symmetry_cell_setting' value 'Triclinic' changed to 'triclinic'
according to '/home/saulius/struct/CIF-dictionaries/cif_core.dic'
dictionary named 'cif_core.dic' version 2.4.1 from 2010-06-29.

Automatic conversion script
Id: cif_fix_enum 1527 2010-12-29 10:47:43Z saulius 
;
_cod_database_code 4022973

loop_
_symmetry_equiv_pos_as_xyz
'x, y, z'
'-x, -y, -z'

loop_
_atom_site_label
_atom_site_type_symbol
_atom_site_fract_x
_atom_site_fract_y
_atom_site_fract_z
_atom_site_U_iso_or_equiv
_atom_site_adp_type
_atom_site_occupancy
_atom_site_symmetry_multiplicity
_atom_site_calc_flag
_atom_site_refinement_flags
C1 C 0.1708(2) 0.6533(2) 0.40386(18) 0.0331(4) Uani 1 1 d .
C2 C 0.1163(2) 0.50771(19) 0.38604(16) 0.0278(4) Uani 1 1 d .
C3 C 0.2107(2) 0.47313(19) 0.46215(16) 0.0262(4) Uani 1 1 d .
C4 C 0.3401(2) 0.5744(2) 0.54822(17) 0.0322(4) Uani 1 1 d .
H4 H 0.3975 0.5460 0.5976 0.039 Uiso 1 1 calc R
C5 C 0.3922(3) 0.7248(2) 0.56631(18) 0.0375(5) Uani 1 1 d .
C6 C 0.1763(2) 0.24756(19) 0.34580(16) 0.0267(4) Uani 1 1 d .
C7 C 0.0988(3) 0.0079(2) 0.2315(2) 0.0443(5) Uani 1 1 d .
H7A H 0.0346 0.0098 0.1631 0.067 Uiso 1 1 calc R
H7B H 0.0498 -0.0895 0.2374 0.067 Uiso 1 1 calc R
H7C H 0.2107 0.0334 0.2206 0.067 Uiso 1 1 calc R
C8 C -0.0283(2) 0.4088(2) 0.29288(18) 0.0311(4) Uani 1 1 d .
C9 C -0.2151(3) 0.1653(2) 0.1816(2) 0.0457(6) Uani 1 1 d .
H9A H -0.3127 0.1808 0.1856 0.069 Uiso 1 1 calc R
H9B H -0.2407 0.0672 0.1816 0.069 Uiso 1 1 calc R
H9C H -0.1788 0.1769 0.1083 0.069 Uiso 1 1 calc R
O1 O 0.29851(17) 0.75637(14) 0.48831(13) 0.0381(3) Uani 1 1 d .
O2 O 0.1062(2) 0.70766(18) 0.34224(16) 0.0469(4) Uani 1 1 d .
H2O H 0.026(5) 0.637(4) 0.288(3) 0.117(15) Uiso 1 1 d .
O3 O 0.5037(2) 0.82824(17) 0.63762(15) 0.0558(5) Uani 1 1 d .
O4 O 0.16558(16) 0.32961(13) 0.45173(11) 0.0294(3) Uani 1 1 d .
O5 O 0.24333(17) 0.29549(14) 0.27535(12) 0.0357(3) Uani 1 1 d .
O6 O 0.10074(17) 0.11151(14) 0.33987(12) 0.0352(3) Uani 1 1 d .
O7 O -0.09392(17) 0.44956(17) 0.22678(15) 0.0450(4) Uani 1 1 d .
O8 O -0.08616(16) 0.27074(14) 0.28444(12) 0.0354(3) Uani 1 1 d .
C1' C 0.2175(2) 0.34110(18) 0.04033(15) 0.0246(4) Uani 1 1 d .
C2' C 0.3388(2) 0.48007(18) 0.09682(15) 0.0218(4) Uani 1 1 d .
C3' C 0.4948(2) 0.49058(18) 0.13869(14) 0.0214(4) Uani 1 1 d .
C4' C 0.5221(2) 0.37433(19) 0.12483(16) 0.0252(4) Uani 1 1 d .
H4' H 0.6280 0.3870 0.1536 0.030 Uiso 1 1 calc R
C5' C 0.3929(2) 0.23142(19) 0.06706(16) 0.0259(4) Uani 1 1 d .
C6' C 0.6250(2) 0.71193(19) 0.29437(16) 0.0247(4) Uani 1 1 d .
C7' C 0.7504(3) 0.9514(2) 0.42231(18) 0.0403(5) Uani 1 1 d .
H7'1 H 0.6472 0.9581 0.4177 0.060 Uiso 1 1 calc R
H7'2 H 0.8397 1.0457 0.4304 0.060 Uiso 1 1 calc R
H7'3 H 0.7701 0.9238 0.4916 0.060 Uiso 1 1 calc R
C8' C 0.2952(2) 0.59746(18) 0.10330(15) 0.0242(4) Uani 1 1 d .
C9' C 0.3755(2) 0.8485(2) 0.1584(2) 0.0362(5) Uani 1 1 d .
H9'1 H 0.3554 0.8564 0.0794 0.054 Uiso 1 1 calc R
H9'2 H 0.4660 0.9391 0.2115 0.054 Uiso 1 1 calc R
H9'3 H 0.2772 0.8303 0.1912 0.054 Uiso 1 1 calc R
O1' O 0.24110(15) 0.22385(12) 0.02273(11) 0.0265(3) Uani 1 1 d .
O2' O 0.06685(16) 0.30594(15) -0.00428(13) 0.0354(3) Uani 1 1 d .
H2'O H 0.064(4) 0.390(3) 0.010(3) 0.073(9) Uiso 1 1 d .
O3' O 0.39599(17) 0.11751(14) 0.04938(13) 0.0369(3) Uani 1 1 d .
O4' O 0.62929(14) 0.62592(12) 0.18802(11) 0.0252(3) Uani 1 1 d .
O5' O 0.53250(17) 0.67026(14) 0.35554(12) 0.0351(3) Uani 1 1 d .
O6' O 0.74201(15) 0.84283(13) 0.31426(12) 0.0321(3) Uani 1 1 d .
O7' O 0.15561(16) 0.57515(14) 0.06785(14) 0.0383(4) Uani 1 1 d .
O8' O 0.41682(15) 0.72974(13) 0.14820(12) 0.0287(3) Uani 1 1 d .

loop_
_atom_site_aniso_label
_atom_site_aniso_U_11
_atom_site_aniso_U_22
_atom_site_aniso_U_33
_atom_site_aniso_U_23
_atom_site_aniso_U_13
_atom_site_aniso_U_12
C1 0.0334(10) 0.0304(10) 0.0367(11) 0.0091(9) 0.0146(9) 0.0157(9)
C2 0.0270(9) 0.0255(9) 0.0293(10) 0.0072(8) 0.0102(8) 0.0109(8)
C3 0.0284(9) 0.0249(9) 0.0238(9) 0.0064(7) 0.0116(7) 0.0104(8)
C4 0.0347(10) 0.0318(10) 0.0235(9) 0.0039(8) 0.0065(8) 0.0121(9)
C5 0.0398(11) 0.0312(11) 0.0304(10) -0.0008(9) 0.0102(9) 0.0120(9)
C6 0.0233(9) 0.0242(9) 0.0308(10) 0.0075(8) 0.0050(7) 0.0101(7)
C7 0.0437(13) 0.0248(10) 0.0559(14) 0.0027(10) 0.0131(11) 0.0137(9)
C8 0.0253(9) 0.0345(11) 0.0346(10) 0.0122(9) 0.0106(8) 0.0133(8)
C9 0.0298(11) 0.0420(12) 0.0443(13) 0.0055(10) -0.0043(9) 0.0042(10)
O1 0.0400(8) 0.0223(7) 0.0444(8) 0.0020(6) 0.0125(7) 0.0121(6)
O2 0.0491(10) 0.0385(9) 0.0624(11) 0.0230(8) 0.0117(9) 0.0246(8)
O3 0.0546(10) 0.0328(9) 0.0467(9) -0.0106(7) -0.0007(8) 0.0055(8)
O4 0.0353(7) 0.0243(7) 0.0253(7) 0.0088(5) 0.0076(5) 0.0097(6)
O5 0.0415(8) 0.0292(7) 0.0382(8) 0.0117(6) 0.0200(6) 0.0153(6)
O6 0.0377(8) 0.0218(7) 0.0420(8) 0.0099(6) 0.0103(6) 0.0098(6)
O7 0.0314(8) 0.0496(9) 0.0558(10) 0.0265(8) 0.0030(7) 0.0152(7)
O8 0.0271(7) 0.0288(7) 0.0385(8) 0.0064(6) -0.0007(6) 0.0059(6)
C1' 0.0238(9) 0.0225(9) 0.0251(9) 0.0063(7) 0.0046(7) 0.0093(7)
C2' 0.0220(8) 0.0200(8) 0.0213(8) 0.0049(7) 0.0060(7) 0.0085(7)
C3' 0.0210(8) 0.0202(8) 0.0190(8) 0.0048(7) 0.0058(7) 0.0065(7)
C4' 0.0218(9) 0.0281(9) 0.0267(9) 0.0081(8) 0.0056(7) 0.0128(8)
C5' 0.0302(9) 0.0235(9) 0.0264(9) 0.0074(7) 0.0085(7) 0.0143(8)
C6' 0.0233(9) 0.0220(9) 0.0247(9) 0.0048(7) 0.0012(7) 0.0091(7)
C7' 0.0470(12) 0.0218(10) 0.0343(11) -0.0023(8) 0.0053(9) 0.0067(9)
C8' 0.0245(9) 0.0201(9) 0.0245(9) 0.0049(7) 0.0052(7) 0.0083(7)
C9' 0.0366(11) 0.0219(9) 0.0519(13) 0.0101(9) 0.0101(9) 0.0160(8)
O1' 0.0268(6) 0.0171(6) 0.0292(7) 0.0025(5) 0.0018(5) 0.0078(5)
O2' 0.0249(7) 0.0222(7) 0.0478(9) 0.0024(6) -0.0029(6) 0.0079(6)
O3' 0.0426(8) 0.0239(7) 0.0449(8) 0.0074(6) 0.0076(7) 0.0183(6)
O4' 0.0195(6) 0.0207(6) 0.0292(7) 0.0028(5) 0.0067(5) 0.0064(5)
O5' 0.0411(8) 0.0267(7) 0.0275(7) 0.0069(6) 0.0126(6) 0.0065(6)
O6' 0.0273(7) 0.0208(6) 0.0346(7) 0.0014(6) 0.0057(6) 0.0031(5)
O7' 0.0257(7) 0.0262(7) 0.0574(10) 0.0076(7) -0.0024(6) 0.0123(6)
O8' 0.0264(7) 0.0175(6) 0.0393(8) 0.0063(5) 0.0033(6) 0.0096(5)

loop_
_atom_type_symbol
_atom_type_description
_atom_type_scat_dispersion_real
_atom_type_scat_dispersion_imag
_atom_type_scat_source
C C 0.0033 0.0016 'International Tables Vol C Tables 4.2.6.8 and 6.1.1.4'
H H 0.0000 0.0000 'International Tables Vol C Tables 4.2.6.8 and 6.1.1.4'
O O 0.0106 0.0060 'International Tables Vol C Tables 4.2.6.8 and 6.1.1.4'

loop_
_geom_angle_atom_site_label_1
_geom_angle_atom_site_label_2
_geom_angle_atom_site_label_3
_geom_angle
O2 C1 O1 111.55(18)
O2 C1 C2 125.34(19)
O1 C1 C2 123.10(19)
C1 C2 C3 115.40(17)
C1 C2 C8 116.52(18)
C3 C2 C8 128.07(17)
C4 C3 O4 117.12(17)
C4 C3 C2 122.93(18)
O4 C3 C2 119.90(16)
C3 C4 C5 120.51(19)
C3 C4 H4 119.7
C5 C4 H4 119.7
O3 C5 O1 115.12(19)
O3 C5 C4 129.3(2)
O1 C5 C4 115.53(17)
O5 C6 O6 128.58(17)
O5 C6 O4 124.28(16)
O6 C6 O4 107.14(15)
O6 C7 H7A 109.5
O6 C7 H7B 109.5
H7A C7 H7B 109.5
O6 C7 H7C 109.5
H7A C7 H7C 109.5
H7B C7 H7C 109.5
O7 C8 O8 121.99(18)
O7 C8 C2 122.74(18)
O8 C8 C2 115.27(17)
O8 C9 H9A 109.5
O8 C9 H9B 109.5
H9A C9 H9B 109.5
O8 C9 H9C 109.5
H9A C9 H9C 109.5
H9B C9 H9C 109.5
C1 O1 C5 122.48(16)
C1 O2 H2O 108(3)
C6 O4 C3 114.48(13)
C6 O6 C7 114.67(15)
C8 O7 H2O 100.3(13)
C8 O8 C9 117.15(16)
O2' C1' O1' 110.79(15)
O2' C1' C2' 125.70(16)
O1' C1' C2' 123.50(16)
C1' C2' C3' 115.16(15)
C1' C2' C8' 116.75(16)
C3' C2' C8' 128.05(15)
C4' C3' O4' 116.97(15)
C4' C3' C2' 122.89(15)
O4' C3' C2' 119.95(14)
C3' C4' C5' 120.55(16)
C3' C4' H4' 119.7
C5' C4' H4' 119.7
O3' C5' O1' 115.52(16)
O3' C5' C4' 128.93(18)
O1' C5' C4' 115.54(15)
O5' C6' O6' 128.73(17)
O5' C6' O4' 124.34(16)
O6' C6' O4' 106.91(14)
O6' C7' H7'1 109.5
O6' C7' H7'2 109.5
H7'1 C7' H7'2 109.5
O6' C7' H7'3 109.5
H7'1 C7' H7'3 109.5
H7'2 C7' H7'3 109.5
O7' C8' O8' 122.14(16)
O7' C8' C2' 122.23(16)
O8' C8' C2' 115.62(15)
O8' C9' H9'1 109.5
O8' C9' H9'2 109.5
H9'1 C9' H9'2 109.5
O8' C9' H9'3 109.5
H9'1 C9' H9'3 109.5
H9'2 C9' H9'3 109.5
C1' O1' C5' 122.23(13)
C1' O2' H2'O 104.2(19)
C6' O4' C3' 115.78(13)
C6' O6' C7' 114.46(15)
C8' O7' H2'O 99.8(10)
C8' O8' C9' 116.57(14)

loop_
_geom_bond_atom_site_label_1
_geom_bond_atom_site_label_2
_geom_bond_distance
C1 O2 1.298(3)
C1 O1 1.329(2)
C1 C2 1.378(3)
C2 C3 1.431(3)
C2 C8 1.452(3)
C3 C4 1.341(3)
C3 O4 1.387(2)
C4 C5 1.429(3)
C4 H4 0.9500
C5 O3 1.195(2)
C5 O1 1.420(3)
C6 O5 1.186(2)
C6 O6 1.313(2)
C6 O4 1.365(2)
C7 O6 1.451(2)
C7 H7A 0.9800
C7 H7B 0.9800
C7 H7C 0.9800
C8 O7 1.230(2)
C8 O8 1.324(2)
C9 O8 1.455(2)
C9 H9A 0.9800
C9 H9B 0.9800
C9 H9C 0.9800
O2 H2O 0.86(4)
O7 H2O 1.74(4)
C1' O2' 1.303(2)
C1' O1' 1.327(2)
C1' C2' 1.378(2)
C2' C3' 1.433(2)
C2' C8' 1.456(2)
C3' C4' 1.340(2)
C3' O4' 1.3920(19)
C4' C5' 1.430(2)
C4' H4' 0.9500
C5' O3' 1.195(2)
C5' O1' 1.418(2)
C6' O5' 1.190(2)
C6' O6' 1.315(2)
C6' O4' 1.364(2)
C7' O6' 1.455(2)
C7' H7'1 0.9800
C7' H7'2 0.9800
C7' H7'3 0.9800
C8' O7' 1.223(2)
C8' O8' 1.322(2)
C9' O8' 1.451(2)
C9' H9'1 0.9800
C9' H9'2 0.9800
C9' H9'3 0.9800
O2' H2'O 0.88(3)
O7' H2'O 1.71(3)

loop_
_geom_hbond_atom_site_label_D
_geom_hbond_atom_site_label_H
_geom_hbond_atom_site_label_A
_geom_hbond_distance_DH
_geom_hbond_distance_HA
_geom_hbond_distance_DA
_geom_hbond_angle_DHA
_geom_hbond_site_symmetry_A
O2 H2O O7 0.86(4) 1.74(4) 2.513(2) 147(4) .
O2' H2'O O7' 0.88(3) 1.71(3) 2.5217(19) 151(3) .
O2' H2'O O7' 0.88(3) 2.37(3) 2.972(2) 126(2) 2_565

loop_
_cod_related_entry_id
_cod_related_entry_database
_cod_related_entry_code
1 ChemSpider 30658584
